data_1559380
loop_
_publ_author_name
'Antonio, Alexandra M.'
'Korman, Kyle J.'
'Yap, Glenn'
'Bloch, Eric D.'

_publ_section_title
;
 Porous metal-organic alloys based on soluble coordination cages
;
_journal_name_full 'Chemical Science'
_journal_paper_doi 10.1039/D0SC04941G
_journal_year 2020
_chemical_formula_moiety
; 
C224 H116 Cu24 N4 O144, 12[C10H21], 4[C9H21], 8[C8H19], 20[C3H7N] 
;
_chemical_formula_sum 'C504 H744 Cu24 N24 O144'
_chemical_formula_weight 10968.15
_space_group_crystal_system monoclinic
_space_group_IT_number 12
_space_group_name_Hall '-C 2y'
_space_group_name_H-M_alt 'C 1 2/m 1'
_atom_sites_solution_hydrogens geom
_audit_creation_method SHELXL-2018/3
_audit_update_record
;
2020-07-23 deposited with the CCDC.	2020-10-19 downloaded from the CCDC.
;
_cell_angle_alpha 90
_cell_angle_beta 110.311(3)
_cell_angle_gamma 90
_cell_formula_units_Z 2
_cell_length_a 38.162(2)
_cell_length_b 30.3222(17)
_cell_length_c 28.8145(17)
_cell_measurement_reflns_used 9845
_cell_measurement_temperature 150(2)
_cell_measurement_theta_max 43.82
_cell_measurement_theta_min 2.78
_cell_volume 31270(3)
_computing_cell_refinement 'Bruker SAINT'
_computing_data_collection 'Bruker APEX2'
_computing_data_reduction 'Bruker SAINT'
_computing_molecular_graphics 'Bruker SHELXTL'
_computing_publication_material 'Bruker SHELXTL'
_computing_structure_refinement 'SHELXL-2018/3 (Sheldrick, 2018)'
_computing_structure_solution 'SHELXT 2014/5 (Sheldrick, 2014)'
_diffrn_ambient_temperature 150(2)
_diffrn_measured_fraction_theta_full 0.991
_diffrn_measured_fraction_theta_max 0.991
_diffrn_measurement_device_type 'Bruker APEX-II CCD'
_diffrn_measurement_method '\f and \w scans'
_diffrn_radiation_type CuK\a
_diffrn_radiation_wavelength 1.54178
_diffrn_reflns_av_R_equivalents 0.0618
_diffrn_reflns_av_unetI/netI 0.0381
_diffrn_reflns_Laue_measured_fraction_full 0.991
_diffrn_reflns_Laue_measured_fraction_max 0.991
_diffrn_reflns_limit_h_max 34
_diffrn_reflns_limit_h_min -34
_diffrn_reflns_limit_k_max 27
_diffrn_reflns_limit_k_min -27
_diffrn_reflns_limit_l_max 26
_diffrn_reflns_limit_l_min -26
_diffrn_reflns_number 100219
_diffrn_reflns_point_group_measured_fraction_full 0.991
_diffrn_reflns_point_group_measured_fraction_max 0.991
_diffrn_reflns_theta_full 44.589
_diffrn_reflns_theta_max 44.589
_diffrn_reflns_theta_min 2.218
_exptl_absorpt_coefficient_mu 1.439
_exptl_absorpt_correction_type none
_exptl_crystal_colour blue
_exptl_crystal_density_diffrn 1.165
_exptl_crystal_description block
_exptl_crystal_F_000 11568
_exptl_crystal_size_max 0.254
_exptl_crystal_size_mid 0.243
_exptl_crystal_size_min 0.241
_refine_diff_density_max 0.624
_refine_diff_density_min -0.432
_refine_diff_density_rms 0.074
_refine_ls_extinction_method none
_refine_ls_goodness_of_fit_ref 1.030
_refine_ls_hydrogen_treatment constr
_refine_ls_matrix_type full
_refine_ls_number_parameters 910
_refine_ls_number_reflns 12594
_refine_ls_number_restraints 1582
_refine_ls_restrained_S_all 0.992
_refine_ls_R_factor_all 0.1074
_refine_ls_R_factor_gt 0.0816
_refine_ls_shift/su_max 0.000
_refine_ls_shift/su_mean 0.000
_refine_ls_structure_factor_coef Fsqd
_refine_ls_weighting_details 'w=1/[\s^2^(Fo^2^)+(0.1821P)^2^+132.0763P] where P=(Fo^2^+2Fc^2^)/3'
_refine_ls_weighting_scheme calc
_refine_ls_wR_factor_gt 0.2454
_refine_ls_wR_factor_ref 0.2855
_reflns_Friedel_coverage 0.000
_reflns_number_gt 8248
_reflns_number_total 12594
_reflns_threshold_expression 'I > 2\s(I)'
_cod_data_source_file d0sc04941g2.cif
_cod_data_source_block eric365
_cod_original_cell_volume 31269(3)
_cod_original_sg_symbol_H-M 'C 2/m'
_cod_database_code 1559380
_shelx_shelxl_version_number 2018/3
_shelx_space_group_comment
; 
The symmetry employed for this shelxl refinement is uniquely defined 
by the following loop, which should always be used as a source of 
symmetry information in preference to the above space-group names. 
They are only intended as comments. 
;
_shelx_estimated_absorpt_t_min 0.711
_shelx_estimated_absorpt_t_max 0.723

loop_
_space_group_symop_operation_xyz
'x, y, z'
'-x, y, -z'
'x+1/2, y+1/2, z'
'-x+1/2, y+1/2, -z'
'-x, -y, -z'
'x, -y, z'
'-x+1/2, -y+1/2, -z'
'x+1/2, -y+1/2, z'

loop_
_atom_site_label
_atom_site_type_symbol
_atom_site_fract_x
_atom_site_fract_y
_atom_site_fract_z
_atom_site_U_iso_or_equiv
_atom_site_adp_type
_atom_site_occupancy
_atom_site_site_symmetry_order
_atom_site_calc_flag
_atom_site_refinement_flags_posn
_atom_site_refinement_flags_adp
_atom_site_refinement_flags_occupancy
_atom_site_disorder_assembly
_atom_site_disorder_group
Cu1 Cu 0.52921(5) 0.500000 0.24229(7) 0.0821(7) Uani 1 2 d S TU P . .
Cu2 Cu 0.53870(5) 0.500000 0.15566(7) 0.0944(7) Uani 1 2 d S TU P . .
Cu3 Cu 0.35322(4) 0.62934(6) 0.27029(6) 0.1071(6) Uani 1 1 d . U . . .
Cu4 Cu 0.30791(5) 0.67417(8) 0.19483(7) 0.1283(8) Uani 1 1 d . U . . .
Cu5 Cu 0.32710(3) 0.63306(4) 0.53028(5) 0.0805(5) Uani 1 1 d . U . . .
Cu6 Cu 0.27055(3) 0.67689(5) 0.54230(6) 0.0849(5) Uani 1 1 d . U . . .
Cu7 Cu 0.500000 0.76089(7) 0.500000 0.1020(8) Uani 1 2 d S TU P . .
Cu8 Cu 0.500000 0.84809(8) 0.500000 0.1191(9) Uani 1 2 d S TU P . .
O1 O 0.65568(16) 0.6247(2) 0.3979(2) 0.0845(19) Uani 1 1 d . U . . .
O2 O 0.7037(2) 0.6616(2) 0.3875(3) 0.098(2) Uani 1 1 d . U . . .
O3 O 0.56774(17) 0.5454(2) 0.2584(2) 0.0916(19) Uani 1 1 d . U . . .
O4 O 0.57612(19) 0.5450(3) 0.1838(3) 0.104(2) Uani 1 1 d . U . . .
O5 O 0.6790(4) 0.6534(5) 0.2059(4) 0.226(5) Uani 1 1 d . U . . .
C1 C 0.6749(3) 0.6387(3) 0.3736(4) 0.085(3) Uani 1 1 d . U . . .
C2 C 0.6592(3) 0.6296(4) 0.3185(5) 0.102(3) Uani 1 1 d . U . . .
C3 C 0.6754(4) 0.6479(5) 0.2869(5) 0.138(4) Uani 1 1 d . U . . .
H3 H 0.696173 0.667240 0.299585 0.165 Uiso 1 1 calc R U . . .
C4 C 0.6617(5) 0.6384(6) 0.2375(6) 0.165(5) Uani 1 1 d . U . . .
C5 C 0.6306(4) 0.6099(5) 0.2175(5) 0.145(4) Uani 1 1 d . U . . .
H5 H 0.620535 0.604407 0.182897 0.174 Uiso 1 1 calc R U . . .
C6 C 0.6154(3) 0.5902(4) 0.2493(4) 0.100(3) Uani 1 1 d . U . . .
C7 C 0.6288(3) 0.6006(4) 0.2982(4) 0.093(3) Uani 1 1 d . U . . .
H7 H 0.617278 0.587873 0.319476 0.112 Uiso 1 1 calc R U . . .
C8 C 0.5848(3) 0.5565(4) 0.2280(5) 0.094(3) Uani 1 1 d . U . . .
C9 C 0.7086(7) 0.6820(9) 0.2256(8) 0.275(11) Uani 1 1 d . U . . .
O1_1 O 0.49131(17) 0.5447(2) 0.2131(3) 0.092(2) Uani 1 1 d . U . . .
O2_1 O 0.49981(18) 0.5456(3) 0.1396(2) 0.108(2) Uani 1 1 d . U . . .
O3_1 O 0.3843(2) 0.6227(3) 0.2296(3) 0.120(3) Uani 1 1 d . U . . .
O4_1 O 0.3459(2) 0.6627(3) 0.1643(3) 0.138(3) Uani 1 1 d . U . . .
O5_1 O 0.4069(5) 0.6540(6) 0.0367(5) 0.288(8) Uani 1 1 d . U . . .
C1_1 C 0.4836(3) 0.5567(4) 0.1695(5) 0.097(3) Uani 1 1 d . U . . .
C2_1 C 0.4525(3) 0.5907(4) 0.1496(4) 0.114(3) Uani 1 1 d . U . . .
C3_1 C 0.4454(4) 0.6103(6) 0.1041(5) 0.161(5) Uani 1 1 d . U . . .
H3_1 H 0.461916 0.605015 0.086393 0.193 Uiso 1 1 calc R U . . .
C4_1 C 0.4155(5) 0.6367(6) 0.0841(6) 0.184(5) Uani 1 1 d . U . . .
C5_1 C 0.3912(4) 0.6464(5) 0.1110(5) 0.162(5) Uani 1 1 d . U . . .
H5_1 H 0.370117 0.665149 0.097280 0.194 Uiso 1 1 calc R U . . .
C6_1 C 0.3991(4) 0.6278(5) 0.1577(5) 0.131(4) Uani 1 1 d . U . . .
C7_1 C 0.4291(3) 0.5998(4) 0.1757(4) 0.109(3) Uani 1 1 d . U . . .
H7_1 H 0.433765 0.586199 0.207045 0.131 Uiso 1 1 calc R U . . .
C8_1 C 0.3753(4) 0.6387(5) 0.1876(5) 0.125(4) Uani 1 1 d . U . . .
O0_2 O 0.3229(2) 0.5792(3) 0.2369(3) 0.116(2) Uani 1 1 d . U . . .
O1_2 O 0.2841(2) 0.6167(4) 0.1723(3) 0.138(3) Uani 1 1 d . U . . .
O2_2 O 0.2022(4) 0.500000 0.0619(6) 0.219(7) Uani 1 2 d S TU P . .
C1_2 C 0.2971(4) 0.5835(5) 0.1949(5) 0.113(4) Uani 1 1 d D U . . .
C2_2 C 0.2786(4) 0.5405(5) 0.1727(5) 0.124(4) Uani 1 1 d D U . . .
C3_2 C 0.2482(4) 0.5422(6) 0.1289(5) 0.149(5) Uani 1 1 d . U . . .
H3_2 H 0.238130 0.569101 0.113038 0.179 Uiso 1 1 calc R U . . .
C4_2 C 0.2334(7) 0.500000 0.1097(9) 0.169(7) Uani 1 2 d S TU P . .
C5_2 C 0.2932(5) 0.500000 0.1946(6) 0.116(5) Uani 1 2 d S TU P . .
H5_2 H 0.313583 0.500000 0.225099 0.139 Uiso 1 2 calc R U P . .
O1_3 O 0.3176(2) 0.6426(3) 0.3017(3) 0.109(2) Uani 1 1 d . U . . .
O2_3 O 0.2784(2) 0.6812(3) 0.2364(3) 0.126(3) Uani 1 1 d . U . . .
O3_3 O 0.29995(18) 0.6482(2) 0.4601(2) 0.0868(19) Uani 1 1 d . U . . .
O4_3 O 0.25377(16) 0.6851(2) 0.4720(2) 0.0827(19) Uani 1 1 d . U . . .
O5_3 O 0.1800(2) 0.7381(3) 0.2964(3) 0.150(3) Uani 1 1 d . U . . .
C1_3 C 0.2887(3) 0.6674(4) 0.2798(5) 0.107(3) Uani 1 1 d . U . . .
C2_3 C 0.2653(3) 0.6786(4) 0.3133(5) 0.096(3) Uani 1 1 d . U . . .
C3_3 C 0.2329(3) 0.7025(4) 0.2909(5) 0.115(4) Uani 1 1 d . U . . .
H3_3 H 0.224782 0.710142 0.256838 0.138 Uiso 1 1 calc R U . . .
C4_3 C 0.2125(3) 0.7150(4) 0.3215(5) 0.116(3) Uani 1 1 d . U . . .
C5_3 C 0.2252(3) 0.7060(3) 0.3704(4) 0.089(3) Uani 1 1 d . U . . .
H5_3 H 0.212013 0.716465 0.390738 0.107 Uiso 1 1 calc R U . . .
C6_3 C 0.2570(3) 0.6817(3) 0.3905(4) 0.080(3) Uani 1 1 d . U . . .
C7_3 C 0.2765(3) 0.6679(3) 0.3623(5) 0.091(3) Uani 1 1 d . U . . .
H7_3 H 0.298293 0.650420 0.376670 0.109 Uiso 1 1 calc R U . . .
C8_3 C 0.2723(3) 0.6719(3) 0.4472(4) 0.076(3) Uani 1 1 d . U . . .
C9_3 C 0.1523(3) 0.7418(5) 0.3195(5) 0.152(3) Uani 1 1 d . U . . .
H9A_3 H 0.158723 0.766693 0.343141 0.182 Uiso 1 1 calc R U . . .
H9B_3 H 0.152173 0.714456 0.338230 0.182 Uiso 1 1 calc R U . . .
C10_3 C 0.1127(4) 0.7494(6) 0.2803(5) 0.167(3) Uani 1 1 d . U . . .
O1_4 O 0.29655(17) 0.5807(2) 0.5231(2) 0.0866(19) Uani 1 1 d . U . . .
O2_4 O 0.24833(17) 0.6173(2) 0.5324(3) 0.099(2) Uani 1 1 d . U . . .
O3_4 O 0.1501(4) 0.500000 0.5094(7) 0.201(7) Uani 1 2 d S TU P . .
C1_4 C 0.2654(3) 0.5830(4) 0.5269(4) 0.088(3) Uani 1 1 d . U . . .
C2_4 C 0.2442(3) 0.5393(3) 0.5213(4) 0.091(3) Uani 1 1 d . U . . .
C3_4 C 0.2069(3) 0.5399(4) 0.5169(5) 0.122(4) Uani 1 1 d . U . . .
H3_4 H 0.194149 0.567068 0.515594 0.146 Uiso 1 1 calc R U . . .
C4_4 C 0.1886(5) 0.500000 0.5144(8) 0.136(6) Uani 1 2 d S TU P . .
C5_4 C 0.2623(4) 0.500000 0.5228(5) 0.085(4) Uani 1 2 d S TU P . .
H5_4 H 0.287750 0.500000 0.524990 0.102 Uiso 1 2 calc R U P . .
O1_5 O 0.35130(16) 0.6910(2) 0.5394(3) 0.0886(19) Uani 1 1 d . U . . .
O2_5 O 0.30367(17) 0.7275(2) 0.5506(2) 0.0851(19) Uani 1 1 d . U . . .
O3_5 O 0.45806(18) 0.7680(2) 0.5238(3) 0.105(2) Uani 1 1 d . U . . .
O4_5 O 0.4587(2) 0.8426(3) 0.5251(3) 0.113(2) Uani 1 1 d . U . . .
O5_5 O 0.35213(19) 0.8862(3) 0.5736(3) 0.117(2) Uani 1 1 d . U . . .
C1_5 C 0.3348(3) 0.7252(3) 0.5452(4) 0.081(3) Uani 1 1 d . U . . .
C2_5 C 0.3568(3) 0.7675(3) 0.5485(4) 0.086(3) Uani 1 1 d . U . . .
C3_5 C 0.3426(3) 0.8077(4) 0.5579(4) 0.090(3) Uani 1 1 d . U . . .
H3_5 H 0.318925 0.808397 0.561920 0.108 Uiso 1 1 calc R U . . .
C4_5 C 0.3620(3) 0.8460(4) 0.5614(4) 0.097(3) Uani 1 1 d . U . . .
C5_5 C 0.3964(3) 0.8443(4) 0.5511(4) 0.100(3) Uani 1 1 d . U . . .
H5_5 H 0.409432 0.870868 0.550497 0.120 Uiso 1 1 calc R U . . .
C6_5 C 0.4100(3) 0.8056(4) 0.5425(4) 0.091(3) Uani 1 1 d . U . . .
C7_5 C 0.3915(3) 0.7668(4) 0.5423(4) 0.090(3) Uani 1 1 d . U . . .
H7_5 H 0.402258 0.739587 0.537933 0.108 Uiso 1 1 calc R U . . .
C8_5 C 0.4452(3) 0.8059(4) 0.5288(5) 0.101(3) Uani 1 1 d . U . . .
C9_5 C 0.3227(3) 0.8868(4) 0.5938(5) 0.117(4) Uani 1 1 d . U . . .
H9A_5 H 0.326788 0.863984 0.619727 0.141 Uiso 1 1 calc R U . . .
H9B_5 H 0.298160 0.881618 0.567639 0.141 Uiso 1 1 calc R U . . .
C10_5 C 0.3244(4) 0.9336(5) 0.6162(7) 0.177(6) Uani 1 1 d . U . . .
O1_6 O 0.4649(2) 0.7664(3) 0.4327(3) 0.117(2) Uani 1 1 d . U . . .
O2_6 O 0.4649(2) 0.8411(3) 0.4320(4) 0.133(3) Uani 1 1 d . U . . .
O3_6 O 0.3764(2) 0.6855(3) 0.2929(3) 0.120(3) Uani 1 1 d . U . . .
O4_6 O 0.3365(3) 0.7241(3) 0.2272(4) 0.138(3) Uani 1 1 d . U . . .
O5_6 O 0.3753(4) 0.8857(5) 0.2658(5) 0.240(6) Uani 1 1 d . U . . .
C1_6 C 0.4539(3) 0.8031(5) 0.4138(5) 0.105(3) Uani 1 1 d D U . . .
C2_6 C 0.4249(3) 0.8030(5) 0.3616(5) 0.116(4) Uani 1 1 d D U . . .
C3_6 C 0.4136(4) 0.8418(5) 0.3370(7) 0.146(4) Uani 1 1 d . U . . .
H3_6 H 0.424969 0.868359 0.352627 0.176 Uiso 1 1 calc R U . . .
C4_6 C 0.3867(5) 0.8446(7) 0.2907(8) 0.169(5) Uani 1 1 d . U . . .
C5_6 C 0.3702(4) 0.8036(6) 0.2673(6) 0.152(5) Uani 1 1 d . U . . .
H5_6 H 0.351608 0.803245 0.235237 0.183 Uiso 1 1 calc R U . . .
C6_6 C 0.3826(4) 0.7647(5) 0.2935(6) 0.118(4) Uani 1 1 d . U . . .
C7_6 C 0.4091(4) 0.7639(5) 0.3399(5) 0.117(4) Uani 1 1 d . U . . .
H7_6 H 0.416539 0.736746 0.356977 0.141 Uiso 1 1 calc R U . . .
C8_6 C 0.3635(4) 0.7214(6) 0.2698(6) 0.116(4) Uani 1 1 d . U . . .
O1_7 O 0.5323(5) 0.500000 0.3180(5) 0.171(6) Uani 1 2 d S T P . .
O2_7 O 0.5459(2) 0.500000 0.0841(3) 0.117(4) Uani 1 2 d S T P . .
O3_7 O 0.3909(2) 0.5892(4) 0.3266(4) 0.196(5) Uani 1 1 d . . . . .
O4_7 O 0.2721(3) 0.7113(4) 0.1309(4) 0.176(4) Uani 1 1 d . . . . .
O5_7 O 0.37309(18) 0.6030(3) 0.5130(4) 0.165(4) Uani 1 1 d . . . . .
O6_7 O 0.22467(19) 0.7053(2) 0.5596(3) 0.103(2) Uani 1 1 d . U . . .
O7_7 O 0.500000 0.6897(4) 0.500000 0.189(7) Uani 1 2 d S T P . .
O8_7 O 0.500000 0.9168(4) 0.500000 0.239(10) Uani 1 2 d S T P . .
N1_7 N 0.1898(4) 0.7098(5) 0.6073(6) 0.191(5) Uani 1 1 d D U . . .
C1_7 C 0.2188(4) 0.6969(5) 0.5921(7) 0.168(5) Uani 1 1 d . U . . .
H1_7 H 0.236338 0.677485 0.614173 0.201 Uiso 1 1 calc R U . . .
C2_7 C 0.1952(5) 0.7058(7) 0.6657(8) 0.238(8) Uani 1 1 d . U . . .
H2A_7 H 0.181639 0.729878 0.674784 0.357 Uiso 1 1 calc R U . . .
H2B_7 H 0.221785 0.707801 0.685595 0.357 Uiso 1 1 calc R U . . .
H2C_7 H 0.185276 0.677461 0.671815 0.357 Uiso 1 1 calc R U . . .
C3_7 C 0.1644(3) 0.7432(4) 0.5842(5) 0.139(5) Uani 1 1 d D U . . .
H3A_7 H 0.146294 0.746696 0.601204 0.167 Uiso 1 1 calc R U . . .
H3B_7 H 0.177850 0.770966 0.585776 0.167 Uiso 1 1 calc R U . . .
H3C_7 H 0.151167 0.735245 0.549567 0.167 Uiso 1 1 calc R U . . .

loop_
_atom_site_aniso_label
_atom_site_aniso_U_11
_atom_site_aniso_U_22
_atom_site_aniso_U_33
_atom_site_aniso_U_23
_atom_site_aniso_U_13
_atom_site_aniso_U_12
Cu1 0.0694(12) 0.1131(16) 0.0799(14) 0.000 0.0465(11) 0.000
Cu2 0.0835(14) 0.1363(19) 0.0829(15) 0.000 0.0534(12) 0.000
Cu3 0.0960(11) 0.1410(16) 0.0992(12) 0.0236(11) 0.0528(10) 0.0424(11)
Cu4 0.1085(13) 0.177(2) 0.1120(14) 0.0397(13) 0.0540(11) 0.0590(13)
Cu5 0.0649(9) 0.0815(10) 0.1180(12) 0.0096(8) 0.0607(8) 0.0119(7)
Cu6 0.0646(9) 0.0863(11) 0.1258(13) 0.0088(9) 0.0609(9) 0.0130(7)
Cu7 0.0757(14) 0.0948(16) 0.162(2) 0.000 0.0754(15) 0.000
Cu8 0.1021(17) 0.0925(17) 0.204(3) 0.000 0.106(2) 0.000
O1 0.069(4) 0.101(5) 0.099(5) -0.013(4) 0.048(4) -0.026(4)
O2 0.088(5) 0.107(5) 0.119(6) -0.011(4) 0.063(4) -0.030(4)
O3 0.088(4) 0.119(5) 0.079(4) -0.007(4) 0.044(4) -0.015(4)
O4 0.109(5) 0.146(6) 0.077(5) 0.002(5) 0.058(4) -0.016(4)
O5 0.269(11) 0.281(12) 0.187(9) -0.049(8) 0.153(9) -0.172(10)
C1 0.084(7) 0.091(7) 0.101(7) -0.023(6) 0.057(6) -0.027(6)
C2 0.095(7) 0.119(8) 0.113(8) -0.005(7) 0.062(6) -0.033(6)
C3 0.149(9) 0.172(10) 0.117(9) -0.026(8) 0.077(8) -0.075(8)
C4 0.199(10) 0.203(10) 0.136(9) -0.030(9) 0.115(8) -0.106(9)
C5 0.169(10) 0.179(11) 0.111(9) -0.023(8) 0.079(8) -0.071(9)
C6 0.102(7) 0.128(8) 0.091(7) -0.009(7) 0.060(6) -0.037(6)
C7 0.091(7) 0.106(8) 0.099(8) -0.010(6) 0.052(6) -0.016(6)
C8 0.082(6) 0.136(8) 0.075(7) 0.007(7) 0.041(6) -0.008(6)
C9 0.34(2) 0.34(2) 0.207(18) -0.037(17) 0.168(17) -0.18(2)
O1_1 0.087(4) 0.129(6) 0.081(5) 0.002(4) 0.056(4) 0.017(4)
O2_1 0.098(5) 0.161(6) 0.087(5) 0.021(4) 0.061(4) 0.033(4)
O3_1 0.105(5) 0.167(7) 0.105(6) 0.046(5) 0.056(5) 0.067(5)
O4_1 0.130(6) 0.189(8) 0.112(6) 0.054(5) 0.063(5) 0.071(6)
O5_1 0.355(17) 0.399(19) 0.183(11) 0.156(12) 0.185(12) 0.167(15)
C1_1 0.077(6) 0.152(8) 0.081(7) 0.005(7) 0.052(6) 0.023(6)
C2_1 0.116(7) 0.160(9) 0.086(7) 0.032(7) 0.060(6) 0.039(7)
C3_1 0.165(10) 0.225(12) 0.128(9) 0.065(9) 0.095(8) 0.076(9)
C4_1 0.197(11) 0.259(13) 0.129(10) 0.079(9) 0.096(9) 0.099(10)
C5_1 0.164(10) 0.230(12) 0.119(9) 0.068(9) 0.084(8) 0.105(9)
C6_1 0.121(8) 0.189(10) 0.102(8) 0.056(7) 0.064(7) 0.069(7)
C7_1 0.107(8) 0.152(9) 0.086(7) 0.036(7) 0.056(6) 0.037(7)
C8_1 0.116(8) 0.171(9) 0.106(8) 0.049(7) 0.063(7) 0.078(7)
O0_2 0.097(5) 0.150(6) 0.100(6) 0.011(5) 0.035(4) 0.024(5)
O1_2 0.133(6) 0.166(8) 0.115(6) 0.042(6) 0.045(5) 0.057(6)
O2_2 0.144(12) 0.34(2) 0.137(12) 0.000 -0.001(10) 0.000
C1_2 0.109(8) 0.157(10) 0.089(8) 0.018(8) 0.055(7) 0.033(8)
C2_2 0.108(8) 0.175(11) 0.097(8) 0.006(8) 0.045(7) 0.015(8)
C3_2 0.114(9) 0.207(14) 0.122(10) 0.003(9) 0.035(8) 0.001(9)
C4_2 0.120(13) 0.25(2) 0.130(14) 0.000 0.038(12) 0.000
C5_2 0.106(11) 0.172(16) 0.079(11) 0.000 0.045(9) 0.000
O1_3 0.101(5) 0.136(6) 0.107(5) 0.032(5) 0.057(4) 0.041(5)
O2_3 0.106(5) 0.174(7) 0.101(6) 0.047(5) 0.041(5) 0.058(5)
O3_3 0.073(4) 0.096(5) 0.112(5) 0.005(4) 0.058(4) 0.020(4)
O4_3 0.057(4) 0.080(4) 0.128(5) -0.001(4) 0.055(4) 0.020(3)
O5_3 0.106(5) 0.214(7) 0.138(5) 0.026(5) 0.052(4) 0.080(5)
C1_3 0.099(7) 0.117(8) 0.107(8) 0.019(7) 0.038(7) 0.041(6)
C2_3 0.083(6) 0.114(7) 0.109(7) 0.008(6) 0.057(6) 0.028(6)
C3_3 0.087(7) 0.135(9) 0.134(9) 0.000(7) 0.053(7) 0.040(7)
C4_3 0.084(7) 0.137(8) 0.130(8) 0.006(7) 0.042(7) 0.043(6)
C5_3 0.071(6) 0.100(7) 0.108(8) 0.007(6) 0.045(6) 0.022(6)
C6_3 0.059(6) 0.080(6) 0.120(7) 0.008(6) 0.053(6) 0.016(5)
C7_3 0.075(6) 0.093(7) 0.116(8) 0.016(6) 0.049(6) 0.023(5)
C8_3 0.055(6) 0.060(6) 0.133(8) 0.014(6) 0.059(6) 0.023(5)
C9_3 0.107(5) 0.216(7) 0.140(6) 0.026(5) 0.053(4) 0.079(5)
C10_3 0.116(5) 0.226(8) 0.155(6) 0.031(6) 0.043(5) 0.072(6)
O1_4 0.062(4) 0.087(4) 0.134(5) 0.002(4) 0.064(4) 0.007(3)
O2_4 0.070(4) 0.094(5) 0.158(6) 0.012(4) 0.071(4) 0.009(4)
O3_4 0.118(10) 0.174(13) 0.37(2) 0.000 0.153(12) 0.000
C1_4 0.063(6) 0.080(7) 0.148(8) 0.030(6) 0.069(5) 0.019(6)
C2_4 0.064(6) 0.080(7) 0.155(8) 0.010(6) 0.070(6) 0.005(5)
C3_4 0.089(7) 0.083(8) 0.218(11) 0.015(7) 0.085(7) 0.002(6)
C4_4 0.085(10) 0.108(12) 0.250(15) 0.000 0.103(10) 0.000
C5_4 0.068(8) 0.072(10) 0.139(11) 0.000 0.064(8) 0.000
O1_5 0.059(4) 0.083(5) 0.146(6) 0.004(4) 0.065(4) 0.009(3)
O2_5 0.067(4) 0.086(4) 0.126(5) 0.002(4) 0.063(4) 0.018(3)
O3_5 0.091(5) 0.084(5) 0.173(6) 0.010(5) 0.085(4) -0.005(4)
O4_5 0.121(5) 0.071(5) 0.189(7) -0.010(5) 0.108(5) -0.005(4)
O5_5 0.092(5) 0.092(5) 0.195(7) -0.022(5) 0.085(5) 0.006(4)
C1_5 0.069(6) 0.070(7) 0.131(7) 0.020(5) 0.068(5) 0.026(5)
C2_5 0.076(6) 0.075(7) 0.133(7) -0.003(6) 0.068(5) 0.009(5)
C3_5 0.069(6) 0.080(7) 0.139(8) 0.002(6) 0.060(6) 0.005(6)
C4_5 0.076(6) 0.082(7) 0.154(8) -0.004(6) 0.065(6) 0.004(6)
C5_5 0.086(7) 0.088(8) 0.146(8) 0.010(7) 0.066(6) 0.001(6)
C6_5 0.070(6) 0.072(7) 0.153(8) -0.002(6) 0.066(6) 0.005(6)
C7_5 0.075(6) 0.083(7) 0.139(8) 0.006(6) 0.072(6) 0.015(6)
C8_5 0.094(7) 0.054(7) 0.177(8) 0.010(7) 0.076(6) 0.013(6)
C9_5 0.078(7) 0.109(8) 0.193(10) -0.027(8) 0.082(7) 0.007(6)
C10_5 0.160(12) 0.141(12) 0.286(18) -0.042(12) 0.149(13) 0.000(10)
O1_6 0.099(5) 0.101(6) 0.171(7) 0.021(5) 0.073(5) 0.012(4)
O2_6 0.127(6) 0.111(6) 0.194(8) 0.035(6) 0.099(6) 0.020(5)
O3_6 0.100(5) 0.162(7) 0.106(6) 0.038(5) 0.043(4) 0.040(5)
O4_6 0.124(6) 0.179(8) 0.125(7) 0.054(6) 0.062(5) 0.059(6)
O5_6 0.243(12) 0.193(12) 0.262(14) 0.119(11) 0.061(10) 0.013(10)
C1_6 0.081(7) 0.089(8) 0.180(9) 0.026(8) 0.090(6) 0.014(7)
C2_6 0.106(8) 0.112(9) 0.155(9) 0.043(8) 0.079(7) 0.034(7)
C3_6 0.133(10) 0.137(10) 0.184(12) 0.027(10) 0.074(9) 0.019(9)
C4_6 0.147(11) 0.171(12) 0.200(13) 0.046(11) 0.074(9) 0.014(10)
C5_6 0.128(9) 0.166(12) 0.177(11) 0.036(10) 0.071(9) 0.033(9)
C6_6 0.113(8) 0.135(9) 0.129(9) 0.047(8) 0.069(7) 0.037(7)
C7_6 0.109(8) 0.130(9) 0.144(10) 0.040(9) 0.083(7) 0.036(8)
C8_6 0.108(8) 0.157(10) 0.107(8) 0.028(8) 0.066(7) 0.051(8)
O1_7 0.331(19) 0.111(9) 0.144(11) 0.000 0.174(13) 0.000
O2_7 0.075(6) 0.198(11) 0.083(7) 0.000 0.033(5) 0.000
O3_7 0.099(6) 0.302(14) 0.167(9) 0.145(9) 0.022(6) 0.019(7)
O4_7 0.157(8) 0.225(11) 0.155(8) 0.084(8) 0.065(6) 0.100(8)
O5_7 0.062(4) 0.169(8) 0.260(11) -0.097(8) 0.051(5) 0.029(5)
O6_7 0.099(5) 0.110(6) 0.141(7) 0.009(5) 0.092(5) 0.005(4)
O7_7 0.36(2) 0.081(8) 0.175(13) 0.000 0.159(14) 0.000
O8_7 0.229(16) 0.126(11) 0.49(3) 0.000 0.29(2) 0.000
N1_7 0.197(10) 0.213(11) 0.256(12) 0.087(10) 0.196(9) 0.076(9)
C1_7 0.163(10) 0.165(10) 0.241(13) 0.082(10) 0.154(9) 0.076(8)
C2_7 0.224(17) 0.26(2) 0.30(2) 0.053(17) 0.180(17) 0.049(16)
C3_7 0.094(8) 0.133(11) 0.214(14) 0.001(10) 0.084(9) 0.019(8)

loop_
_atom_type_symbol
_atom_type_description
_atom_type_scat_dispersion_real
_atom_type_scat_dispersion_imag
_atom_type_scat_source
C C 0.0181 0.0091 'International Tables Vol C Tables 4.2.6.8 and 6.1.1.4'
Cu Cu -1.9646 0.5888 'International Tables Vol C Tables 4.2.6.8 and 6.1.1.4'
H H 0.0000 0.0000 'International Tables Vol C Tables 4.2.6.8 and 6.1.1.4'
N N 0.0311 0.0180 'International Tables Vol C Tables 4.2.6.8 and 6.1.1.4'
O O 0.0492 0.0322 'International Tables Vol C Tables 4.2.6.8 and 6.1.1.4'

loop_
_geom_angle_atom_site_label_1
_geom_angle_atom_site_label_2
_geom_angle_atom_site_label_3
_geom_angle
_geom_angle_site_symmetry_1
_geom_angle_site_symmetry_3
_geom_angle_publ_flag
O1_1 Cu1 O1_1 88.2(4) 6_565 . ?
O1_1 Cu1 O3 168.5(3) 6_565 . ?
O1_1 Cu1 O3 89.9(3) . . ?
O1_1 Cu1 O3 89.9(3) 6_565 6_565 ?
O1_1 Cu1 O3 168.5(3) . 6_565 ?
O3 Cu1 O3 89.8(4) . 6_565 ?
O1_1 Cu1 O1_7 102.1(4) 6_565 . ?
O1_1 Cu1 O1_7 102.1(4) . . ?
O3 Cu1 O1_7 89.3(4) . . ?
O3 Cu1 O1_7 89.3(4) 6_565 . ?
O1_1 Cu1 Cu2 85.2(2) 6_565 . ?
O1_1 Cu1 Cu2 85.2(2) . . ?
O3 Cu1 Cu2 83.4(2) . . ?
O3 Cu1 Cu2 83.4(2) 6_565 . ?
O1_7 Cu1 Cu2 169.7(5) . . ?
O4 Cu2 O4 89.5(4) . 6_565 ?
O4 Cu2 O2_1 169.1(3) . 6_565 ?
O4 Cu2 O2_1 89.4(3) 6_565 6_565 ?
O4 Cu2 O2_1 89.4(3) . . ?
O4 Cu2 O2_1 169.1(3) 6_565 . ?
O2_1 Cu2 O2_1 89.6(5) 6_565 . ?
O4 Cu2 O2_7 94.6(3) . . ?
O4 Cu2 O2_7 94.6(3) 6_565 . ?
O2_1 Cu2 O2_7 96.3(3) 6_565 . ?
O2_1 Cu2 O2_7 96.3(3) . . ?
O4 Cu2 Cu1 85.8(2) . . ?
O4 Cu2 Cu1 85.8(2) 6_565 . ?
O2_1 Cu2 Cu1 83.3(2) 6_565 . ?
O2_1 Cu2 Cu1 83.3(2) . . ?
O2_7 Cu2 Cu1 179.4(3) . . ?
O1_3 Cu3 O3_6 88.3(3) . . ?
O1_3 Cu3 O3_1 170.2(3) . . ?
O3_6 Cu3 O3_1 89.5(3) . . ?
O1_3 Cu3 O0_2 90.0(3) . . ?
O3_6 Cu3 O0_2 168.7(3) . . ?
O3_1 Cu3 O0_2 90.2(3) . . ?
O1_3 Cu3 O3_7 99.3(4) . . ?
O3_6 Cu3 O3_7 97.9(4) . . ?
O3_1 Cu3 O3_7 90.5(4) . . ?
O0_2 Cu3 O3_7 93.4(4) . . ?
O1_3 Cu3 Cu4 84.9(2) . . ?
O3_6 Cu3 Cu4 85.2(2) . . ?
O3_1 Cu3 Cu4 85.3(2) . . ?
O0_2 Cu3 Cu4 83.6(2) . . ?
O3_7 Cu3 Cu4 174.8(4) . . ?
O4_6 Cu4 O2_3 88.2(4) . . ?
O4_6 Cu4 O1_2 169.4(4) . . ?
O2_3 Cu4 O1_2 90.0(4) . . ?
O4_6 Cu4 O4_1 88.4(4) . . ?
O2_3 Cu4 O4_1 168.6(3) . . ?
O1_2 Cu4 O4_1 91.3(4) . . ?
O4_6 Cu4 O4_7 95.0(4) . . ?
O2_3 Cu4 O4_7 98.0(3) . . ?
O1_2 Cu4 O4_7 95.5(4) . . ?
O4_1 Cu4 O4_7 93.2(3) . . ?
O4_6 Cu4 Cu3 84.6(3) . . ?
O2_3 Cu4 Cu3 84.4(2) . . ?
O1_2 Cu4 Cu3 84.9(3) . . ?
O4_1 Cu4 Cu3 84.5(2) . . ?
O4_7 Cu4 Cu3 177.6(3) . . ?
O1_4 Cu5 O1 88.6(3) . 2_656 ?
O1_4 Cu5 O1_5 170.7(3) . . ?
O1 Cu5 O1_5 90.2(3) 2_656 . ?
O1_4 Cu5 O3_3 89.9(3) . . ?
O1 Cu5 O3_3 167.0(3) 2_656 . ?
O1_5 Cu5 O3_3 89.1(3) . . ?
O1_4 Cu5 O5_7 97.8(3) . . ?
O1 Cu5 O5_7 100.7(3) 2_656 . ?
O1_5 Cu5 O5_7 91.5(3) . . ?
O3_3 Cu5 O5_7 92.3(3) . . ?
O1_4 Cu5 Cu6 86.44(18) . . ?
O1 Cu5 Cu6 85.23(18) 2_656 . ?
O1_5 Cu5 Cu6 84.29(18) . . ?
O3_3 Cu5 Cu6 81.78(18) . . ?
O5_7 Cu5 Cu6 172.8(3) . . ?
O4_3 Cu6 O2_5 89.5(3) . . ?
O4_3 Cu6 O2 168.1(3) . 2_656 ?
O2_5 Cu6 O2 89.3(3) . 2_656 ?
O4_3 Cu6 O2_4 89.8(3) . . ?
O2_5 Cu6 O2_4 165.0(3) . . ?
O2 Cu6 O2_4 88.2(3) 2_656 . ?
O4_3 Cu6 O6_7 101.1(3) . . ?
O2_5 Cu6 O6_7 101.6(3) . . ?
O2 Cu6 O6_7 90.7(3) 2_656 . ?
O2_4 Cu6 O6_7 93.2(3) . . ?
O4_3 Cu6 Cu5 85.15(18) . . ?
O2_5 Cu6 Cu5 83.60(17) . . ?
O2 Cu6 Cu5 83.0(2) 2_656 . ?
O2_4 Cu6 Cu5 81.41(19) . . ?
O6_7 Cu6 Cu5 171.8(2) . . ?
O1_6 Cu7 O1_6 170.2(5) 2_656 . ?
O1_6 Cu7 O3_5 88.7(3) 2_656 2_656 ?
O1_6 Cu7 O3_5 90.2(3) . 2_656 ?
O1_6 Cu7 O3_5 90.2(3) 2_656 . ?
O1_6 Cu7 O3_5 88.7(3) . . ?
O3_5 Cu7 O3_5 167.3(5) 2_656 . ?
O1_6 Cu7 O7_7 94.9(3) 2_656 . ?
O1_6 Cu7 O7_7 94.9(3) . . ?
O3_5 Cu7 O7_7 96.3(2) 2_656 . ?
O3_5 Cu7 O7_7 96.3(2) . . ?
O1_6 Cu7 Cu8 85.1(3) 2_656 . ?
O1_6 Cu7 Cu8 85.1(3) . . ?
O3_5 Cu7 Cu8 83.7(2) 2_656 . ?
O3_5 Cu7 Cu8 83.7(2) . . ?
O7_7 Cu7 Cu8 180.0 . . ?
O4_5 Cu8 O4_5 170.2(5) . 2_656 ?
O4_5 Cu8 O2_6 90.1(3) . . ?
O4_5 Cu8 O2_6 88.8(3) 2_656 . ?
O4_5 Cu8 O2_6 88.8(3) . 2_656 ?
O4_5 Cu8 O2_6 90.1(3) 2_656 2_656 ?
O2_6 Cu8 O2_6 167.7(6) . 2_656 ?
O4_5 Cu8 O8_7 94.9(2) . . ?
O4_5 Cu8 O8_7 94.9(2) 2_656 . ?
O2_6 Cu8 O8_7 96.2(3) . . ?
O2_6 Cu8 O8_7 96.2(3) 2_656 . ?
O4_5 Cu8 Cu7 85.1(2) . . ?
O4_5 Cu8 Cu7 85.1(2) 2_656 . ?
O2_6 Cu8 Cu7 83.8(3) . . ?
O2_6 Cu8 Cu7 83.8(3) 2_656 . ?
O8_7 Cu8 Cu7 180.0 . . ?
C1 O1 Cu5 120.1(6) . 2_656 ?
C1 O2 Cu6 122.2(7) . 2_656 ?
C8 O3 Cu1 122.3(7) . . ?
C8 O4 Cu2 121.3(7) . . ?
C4 O5 C9 116.5(13) . . ?
O2 C1 O1 129.2(10) . . ?
O2 C1 C2 115.1(9) . . ?
O1 C1 C2 115.5(9) . . ?
C3 C2 C7 118.1(11) . . ?
C3 C2 C1 120.8(11) . . ?
C7 C2 C1 121.1(10) . . ?
C4 C3 C2 120.3(12) . . ?
C4 C3 H3 119.9 . . ?
C2 C3 H3 119.9 . . ?
C3 C4 O5 121.6(13) . . ?
C3 C4 C5 121.1(12) . . ?
O5 C4 C5 117.2(14) . . ?
C6 C5 C4 118.7(12) . . ?
C6 C5 H5 120.7 . . ?
C4 C5 H5 120.7 . . ?
C7 C6 C5 119.7(11) . . ?
C7 C6 C8 122.4(10) . . ?
C5 C6 C8 117.8(11) . . ?
C6 C7 C2 122.1(10) . . ?
C6 C7 H7 118.9 . . ?
C2 C7 H7 118.9 . . ?
O4 C8 O3 126.5(10) . . ?
O4 C8 C6 119.8(10) . . ?
O3 C8 C6 113.4(10) . . ?
C1_1 O1_1 Cu1 121.5(6) . . ?
C1_1 O2_1 Cu2 122.3(7) . . ?
C8_1 O3_1 Cu3 122.0(7) . . ?
C8_1 O4_1 Cu4 120.1(7) . . ?
O1_1 C1_1 O2_1 127.5(10) . . ?
O1_1 C1_1 C2_1 117.5(9) . . ?
O2_1 C1_1 C2_1 115.0(10) . . ?
C3_1 C2_1 C7_1 118.8(11) . . ?
C3_1 C2_1 C1_1 121.3(11) . . ?
C7_1 C2_1 C1_1 119.7(10) . . ?
C4_1 C3_1 C2_1 121.3(13) . . ?
C4_1 C3_1 H3_1 119.4 . . ?
C2_1 C3_1 H3_1 119.4 . . ?
C3_1 C4_1 O5_1 121.3(14) . . ?
C3_1 C4_1 C5_1 120.3(14) . . ?
O5_1 C4_1 C5_1 118.4(15) . . ?
C6_1 C5_1 C4_1 118.3(12) . . ?
C6_1 C5_1 H5_1 120.9 . . ?
C4_1 C5_1 H5_1 120.9 . . ?
C7_1 C6_1 C5_1 119.4(11) . . ?
C7_1 C6_1 C8_1 120.8(11) . . ?
C5_1 C6_1 C8_1 119.8(12) . . ?
C6_1 C7_1 C2_1 121.8(10) . . ?
C6_1 C7_1 H7_1 119.1 . . ?
C2_1 C7_1 H7_1 119.1 . . ?
O3_1 C8_1 O4_1 128.1(10) . . ?
O3_1 C8_1 C6_1 117.5(11) . . ?
O4_1 C8_1 C6_1 114.3(11) . . ?
C1_2 O0_2 Cu3 121.3(9) . . ?
C1_2 O1_2 Cu4 120.3(10) . . ?
O1_2 C1_2 O0_2 129.3(15) . . ?
O1_2 C1_2 C2_2 116.6(14) . . ?
O0_2 C1_2 C2_2 114.0(14) . . ?
C3_2 C2_2 C5_2 121.2(16) . . ?
C3_2 C2_2 C1_2 118.1(15) . . ?
C5_2 C2_2 C1_2 120.6(14) . . ?
C2_2 C3_2 C4_2 114.3(19) . . ?
C2_2 C3_2 H3_2 122.8 . . ?
C4_2 C3_2 H3_2 122.8 . . ?
C3_2 C4_2 C3_2 127(2) . 6_565 ?
C3_2 C4_2 O2_2 116.4(12) . . ?
C3_2 C4_2 O2_2 116.4(12) 6_565 . ?
C2_2 C5_2 C2_2 121.9(19) 6_565 . ?
C2_2 C5_2 H5_2 119.1 6_565 . ?
C2_2 C5_2 H5_2 119.1 . . ?
C1_3 O1_3 Cu3 120.8(7) . . ?
C1_3 O2_3 Cu4 122.7(7) . . ?
C8_3 O3_3 Cu5 122.4(7) . . ?
C8_3 O4_3 Cu6 121.5(6) . . ?
C4_3 O5_3 C9_3 117.7(10) . . ?
O2_3 C1_3 O1_3 126.8(11) . . ?
O2_3 C1_3 C2_3 119.9(11) . . ?
O1_3 C1_3 C2_3 113.3(11) . . ?
C7_3 C2_3 C3_3 121.1(10) . . ?
C7_3 C2_3 C1_3 123.0(10) . . ?
C3_3 C2_3 C1_3 115.8(11) . . ?
C2_3 C3_3 C4_3 116.4(11) . . ?
C2_3 C3_3 H3_3 121.8 . . ?
C4_3 C3_3 H3_3 121.8 . . ?
C5_3 C4_3 O5_3 125.3(11) . . ?
C5_3 C4_3 C3_3 121.3(10) . . ?
O5_3 C4_3 C3_3 113.3(12) . . ?
C4_3 C5_3 C6_3 119.8(10) . . ?
C4_3 C5_3 H5_3 120.1 . . ?
C6_3 C5_3 H5_3 120.1 . . ?
C7_3 C6_3 C5_3 120.6(10) . . ?
C7_3 C6_3 C8_3 119.2(9) . . ?
C5_3 C6_3 C8_3 120.1(9) . . ?
C6_3 C7_3 C2_3 120.6(10) . . ?
C6_3 C7_3 H7_3 119.7 . . ?
C2_3 C7_3 H7_3 119.7 . . ?
O3_3 C8_3 O4_3 128.4(10) . . ?
O3_3 C8_3 C6_3 113.5(9) . . ?
O4_3 C8_3 C6_3 117.7(9) . . ?
O5_3 C9_3 C10_3 111.1(11) . . ?
O5_3 C9_3 H9A_3 109.4 . . ?
C10_3 C9_3 H9A_3 109.4 . . ?
O5_3 C9_3 H9B_3 109.4 . . ?
C10_3 C9_3 H9B_3 109.4 . . ?
H9A_3 C9_3 H9B_3 108.0 . . ?
C1_4 O1_4 Cu5 120.5(6) . . ?
C1_4 O2_4 Cu6 123.8(6) . . ?
O1_4 C1_4 O2_4 127.7(9) . . ?
O1_4 C1_4 C2_4 115.5(9) . . ?
O2_4 C1_4 C2_4 116.7(8) . . ?
C5_4 C2_4 C3_4 120.4(10) . . ?
C5_4 C2_4 C1_4 120.5(8) . . ?
C3_4 C2_4 C1_4 119.0(9) . . ?
C2_4 C3_4 C4_4 118.4(11) . . ?
C2_4 C3_4 H3_4 120.8 . . ?
C4_4 C3_4 H3_4 120.8 . . ?
C3_4 C4_4 C3_4 121.6(14) . 6_565 ?
C3_4 C4_4 O3_4 119.2(7) . . ?
C3_4 C4_4 O3_4 119.2(7) 6_565 . ?
C2_4 C5_4 C2_4 120.8(12) 6_565 . ?
C2_4 C5_4 H5_4 119.6 6_565 . ?
C2_4 C5_4 H5_4 119.6 . . ?
C1_5 O1_5 Cu5 121.6(6) . . ?
C1_5 O2_5 Cu6 122.8(6) . . ?
C8_5 O3_5 Cu7 122.0(6) . . ?
C8_5 O4_5 Cu8 121.1(7) . . ?
C4_5 O5_5 C9_5 116.5(8) . . ?
O1_5 C1_5 O2_5 127.3(9) . . ?
O1_5 C1_5 C2_5 114.5(8) . . ?
O2_5 C1_5 C2_5 118.1(9) . . ?
C7_5 C2_5 C3_5 119.1(9) . . ?
C7_5 C2_5 C1_5 120.5(9) . . ?
C3_5 C2_5 C1_5 120.4(8) . . ?
C4_5 C3_5 C2_5 121.2(9) . . ?
C4_5 C3_5 H3_5 119.4 . . ?
C2_5 C3_5 H3_5 119.4 . . ?
C3_5 C4_5 O5_5 126.1(9) . . ?
C3_5 C4_5 C5_5 117.9(10) . . ?
O5_5 C4_5 C5_5 116.0(10) . . ?
C6_5 C5_5 C4_5 120.5(10) . . ?
C6_5 C5_5 H5_5 119.8 . . ?
C4_5 C5_5 H5_5 119.8 . . ?
C5_5 C6_5 C7_5 121.3(9) . . ?
C5_5 C6_5 C8_5 118.5(10) . . ?
C7_5 C6_5 C8_5 120.0(10) . . ?
C6_5 C7_5 C2_5 119.7(9) . . ?
C6_5 C7_5 H7_5 120.1 . . ?
C2_5 C7_5 H7_5 120.1 . . ?
O4_5 C8_5 O3_5 127.5(10) . . ?
O4_5 C8_5 C6_5 116.9(10) . . ?
O3_5 C8_5 C6_5 115.5(10) . . ?
O5_5 C9_5 C10_5 104.8(9) . . ?
O5_5 C9_5 H9A_5 110.8 . . ?
C10_5 C9_5 H9A_5 110.8 . . ?
O5_5 C9_5 H9B_5 110.8 . . ?
C10_5 C9_5 H9B_5 110.8 . . ?
H9A_5 C9_5 H9B_5 108.9 . . ?
C1_6 O1_6 Cu7 121.5(9) . . ?
C1_6 O2_6 Cu8 121.3(9) . . ?
C8_6 O3_6 Cu3 121.8(9) . . ?
C8_6 O4_6 Cu4 122.8(10) . . ?
O1_6 C1_6 O2_6 128.0(13) . . ?
O1_6 C1_6 C2_6 116.5(13) . . ?
O2_6 C1_6 C2_6 115.5(14) . . ?
C3_6 C2_6 C7_6 119.8(15) . . ?
C3_6 C2_6 C1_6 120.0(15) . . ?
C7_6 C2_6 C1_6 120.2(14) . . ?
C2_6 C3_6 C4_6 123.5(18) . . ?
C2_6 C3_6 H3_6 118.3 . . ?
C4_6 C3_6 H3_6 118.3 . . ?
C3_6 C4_6 O5_6 122(2) . . ?
C3_6 C4_6 C5_6 117.2(19) . . ?
O5_6 C4_6 C5_6 120.4(19) . . ?
C6_6 C5_6 C4_6 117.6(17) . . ?
C6_6 C5_6 H5_6 121.2 . . ?
C4_6 C5_6 H5_6 121.2 . . ?
C7_6 C6_6 C5_6 122.8(17) . . ?
C7_6 C6_6 C8_6 119.6(14) . . ?
C5_6 C6_6 C8_6 117.5(16) . . ?
C6_6 C7_6 C2_6 119.1(14) . . ?
C6_6 C7_6 H7_6 120.4 . . ?
C2_6 C7_6 H7_6 120.4 . . ?
O3_6 C8_6 O4_6 125.3(15) . . ?
O3_6 C8_6 C6_6 117.1(14) . . ?
O4_6 C8_6 C6_6 117.6(14) . . ?
C1_7 O6_7 Cu6 122.9(10) . . ?
C1_7 N1_7 C3_7 123.6(12) . . ?
C1_7 N1_7 C2_7 118.7(14) . . ?
C3_7 N1_7 C2_7 111.2(12) . . ?
O6_7 C1_7 N1_7 130.4(15) . . ?
O6_7 C1_7 H1_7 114.8 . . ?
N1_7 C1_7 H1_7 114.8 . . ?
N1_7 C2_7 H2A_7 109.5 . . ?
N1_7 C2_7 H2B_7 109.5 . . ?
H2A_7 C2_7 H2B_7 109.5 . . ?
N1_7 C2_7 H2C_7 109.5 . . ?
H2A_7 C2_7 H2C_7 109.5 . . ?
H2B_7 C2_7 H2C_7 109.5 . . ?
N1_7 C3_7 H3A_7 109.5 . . ?
N1_7 C3_7 H3B_7 109.5 . . ?
H3A_7 C3_7 H3B_7 109.5 . . ?
N1_7 C3_7 H3C_7 109.5 . . ?
H3A_7 C3_7 H3C_7 109.5 . . ?
H3B_7 C3_7 H3C_7 109.5 . . ?

loop_
_geom_bond_atom_site_label_1
_geom_bond_atom_site_label_2
_geom_bond_distance
_geom_bond_site_symmetry_2
_geom_bond_publ_flag
Cu1 O1_1 1.946(7) 6_565 ?
Cu1 O1_1 1.946(7) . ?
Cu1 O3 1.948(7) . ?
Cu1 O3 1.948(7) 6_565 ?
Cu1 O1_7 2.145(11) . ?
Cu1 Cu2 2.644(3) . ?
Cu2 O4 1.938(8) . ?
Cu2 O4 1.938(7) 6_565 ?
Cu2 O2_1 1.962(7) 6_565 ?
Cu2 O2_1 1.962(7) . ?
Cu2 O2_7 2.172(9) . ?
Cu3 O1_3 1.921(7) . ?
Cu3 O3_6 1.924(10) . ?
Cu3 O3_1 1.945(7) . ?
Cu3 O0_2 1.951(9) . ?
Cu3 O3_7 2.135(8) . ?
Cu3 Cu4 2.637(2) . ?
Cu4 O4_6 1.909(11) . ?
Cu4 O2_3 1.920(8) . ?
Cu4 O1_2 1.968(11) . ?
Cu4 O4_1 1.970(8) . ?
Cu4 O4_7 2.187(8) . ?
Cu5 O1_4 1.939(6) . ?
Cu5 O1 1.957(7) 2_656 ?
Cu5 O1_5 1.959(6) . ?
Cu5 O3_3 1.980(7) . ?
Cu5 O5_7 2.183(6) . ?
Cu5 Cu6 2.6577(16) . ?
Cu6 O4_3 1.917(7) . ?
Cu6 O2_5 1.950(6) . ?
Cu6 O2 1.972(7) 2_656 ?
Cu6 O2_4 1.975(7) . ?
Cu6 O6_7 2.158(7) . ?
Cu7 O1_6 1.944(9) 2_656 ?
Cu7 O1_6 1.944(9) . ?
Cu7 O3_5 1.961(6) 2_656 ?
Cu7 O3_5 1.961(6) . ?
Cu7 O7_7 2.157(12) . ?
Cu7 Cu8 2.644(3) . ?
Cu8 O4_5 1.956(6) . ?
Cu8 O4_5 1.956(7) 2_656 ?
Cu8 O2_6 1.964(11) . ?
Cu8 O2_6 1.964(11) 2_656 ?
Cu8 O8_7 2.083(14) . ?
O1 C1 1.252(11) . ?
O2 C1 1.243(11) . ?
O3 C8 1.303(11) . ?
O4 C8 1.248(12) . ?
O5 C4 1.373(15) . ?
O5 C9 1.38(2) . ?
C1 C2 1.515(14) . ?
C2 C3 1.382(15) . ?
C2 C7 1.412(14) . ?
C3 C4 1.366(17) . ?
C3 H3 0.9500 . ?
C4 C5 1.419(17) . ?
C5 C6 1.380(15) . ?
C5 H5 0.9500 . ?
C6 C7 1.360(13) . ?
C6 C8 1.512(15) . ?
C7 H7 0.9500 . ?
O1_1 C1_1 1.240(11) . ?
O2_1 C1_1 1.270(11) . ?
O3_1 C8_1 1.236(13) . ?
O4_1 C8_1 1.311(13) . ?
O5_1 C4_1 1.394(17) . ?
C1_1 C2_1 1.524(15) . ?
C2_1 C3_1 1.378(16) . ?
C2_1 C7_1 1.383(14) . ?
C3_1 C4_1 1.349(18) . ?
C3_1 H3_1 0.9500 . ?
C4_1 C5_1 1.432(18) . ?
C5_1 C6_1 1.392(16) . ?
C5_1 H5_1 0.9500 . ?
C6_1 C7_1 1.374(14) . ?
C6_1 C8_1 1.492(16) . ?
C7_1 H7_1 0.9500 . ?
O0_2 C1_2 1.273(14) . ?
O1_2 C1_2 1.208(14) . ?
O2_2 C4_2 1.48(3) . ?
C1_2 C2_2 1.515(12) . ?
C2_2 C3_2 1.386(18) . ?
C2_2 C5_2 1.403(15) . ?
C3_2 C4_2 1.430(17) . ?
C3_2 H3_2 0.9500 . ?
C5_2 H5_2 0.9500 . ?
O1_3 C1_3 1.301(12) . ?
O2_3 C1_3 1.247(12) . ?
O3_3 C8_3 1.226(10) . ?
O4_3 C8_3 1.232(10) . ?
O5_3 C4_3 1.389(13) . ?
O5_3 C9_3 1.434(13) . ?
C1_3 C2_3 1.563(15) . ?
C2_3 C7_3 1.365(13) . ?
C2_3 C3_3 1.385(14) . ?
C3_3 C4_3 1.415(15) . ?
C3_3 H3_3 0.9500 . ?
C4_3 C5_3 1.350(14) . ?
C5_3 C6_3 1.365(13) . ?
C5_3 H5_3 0.9500 . ?
C6_3 C7_3 1.345(13) . ?
C6_3 C8_3 1.560(14) . ?
C7_3 H7_3 0.9500 . ?
C9_3 C10_3 1.557(16) . ?
C9_3 H9A_3 0.9900 . ?
C9_3 H9B_3 0.9900 . ?
O1_4 C1_4 1.232(10) . ?
O2_4 C1_4 1.266(11) . ?
O3_4 C4_4 1.425(19) . ?
C1_4 C2_4 1.531(13) . ?
C2_4 C5_4 1.369(11) . ?
C2_4 C3_4 1.387(13) . ?
C3_4 C4_4 1.387(12) . ?
C3_4 H3_4 0.9500 . ?
C5_4 H5_4 0.9500 . ?
O1_5 C1_5 1.254(10) . ?
O2_5 C1_5 1.253(10) . ?
O3_5 C8_5 1.274(11) . ?
O4_5 C8_5 1.246(12) . ?
O5_5 C4_5 1.359(12) . ?
O5_5 C9_5 1.434(11) . ?
C1_5 C2_5 1.520(13) . ?
C2_5 C7_5 1.397(12) . ?
C2_5 C3_5 1.399(12) . ?
C3_5 C4_5 1.360(13) . ?
C3_5 H3_5 0.9500 . ?
C4_5 C5_5 1.440(13) . ?
C5_5 C6_5 1.342(13) . ?
C5_5 H5_5 0.9500 . ?
C6_5 C7_5 1.371(13) . ?
C6_5 C8_5 1.528(14) . ?
C7_5 H7_5 0.9500 . ?
C9_5 C10_5 1.549(17) . ?
C9_5 H9A_5 0.9900 . ?
C9_5 H9B_5 0.9900 . ?
O1_6 C1_6 1.248(13) . ?
O2_6 C1_6 1.275(14) . ?
O3_6 C8_6 1.283(15) . ?
O4_6 C8_6 1.301(15) . ?
O5_6 C4_6 1.43(2) . ?
C1_6 C2_6 1.527(12) . ?
C2_6 C3_6 1.366(18) . ?
C2_6 C7_6 1.377(17) . ?
C3_6 C4_6 1.37(2) . ?
C3_6 H3_6 0.9500 . ?
C4_6 C5_6 1.45(2) . ?
C5_6 C6_6 1.391(18) . ?
C5_6 H5_6 0.9500 . ?
C6_6 C7_6 1.369(17) . ?
C6_6 C8_6 1.542(19) . ?
C7_6 H7_6 0.9500 . ?
O6_7 C1_7 1.068(15) . ?
N1_7 C1_7 1.380(16) . ?
N1_7 C3_7 1.401(11) . ?
N1_7 C2_7 1.63(2) . ?
C1_7 H1_7 0.9500 . ?
C2_7 H2A_7 0.9800 . ?
C2_7 H2B_7 0.9800 . ?
C2_7 H2C_7 0.9800 . ?
C3_7 H3A_7 0.9800 . ?
C3_7 H3B_7 0.9800 . ?
C3_7 H3C_7 0.9800 . ?

loop_
_geom_torsion_atom_site_label_1
_geom_torsion_atom_site_label_2
_geom_torsion_atom_site_label_3
_geom_torsion_atom_site_label_4
_geom_torsion
_geom_torsion_site_symmetry_1
_geom_torsion_site_symmetry_2
_geom_torsion_site_symmetry_3
_geom_torsion_site_symmetry_4
_geom_torsion_publ_flag
Cu6 O2 C1 O1 6.3(15) 2_656 . . . ?
Cu6 O2 C1 C2 -179.0(7) 2_656 . . . ?
Cu5 O1 C1 O2 -6.5(15) 2_656 . . . ?
Cu5 O1 C1 C2 178.8(7) 2_656 . . . ?
O2 C1 C2 C3 -3.4(16) . . . . ?
O1 C1 C2 C3 172.1(11) . . . . ?
O2 C1 C2 C7 173.8(10) . . . . ?
O1 C1 C2 C7 -10.8(15) . . . . ?
C7 C2 C3 C4 1(2) . . . . ?
C1 C2 C3 C4 178.1(14) . . . . ?
C2 C3 C4 O5 -174.9(15) . . . . ?
C2 C3 C4 C5 0(3) . . . . ?
C9 O5 C4 C3 -6(3) . . . . ?
C9 O5 C4 C5 178.4(19) . . . . ?
C3 C4 C5 C6 -3(3) . . . . ?
O5 C4 C5 C6 172.6(15) . . . . ?
C4 C5 C6 C7 4(2) . . . . ?
C4 C5 C6 C8 -174.1(13) . . . . ?
C5 C6 C7 C2 -3.0(18) . . . . ?
C8 C6 C7 C2 175.1(10) . . . . ?
C3 C2 C7 C6 0.4(18) . . . . ?
C1 C2 C7 C6 -176.8(10) . . . . ?
Cu2 O4 C8 O3 -9.7(16) . . . . ?
Cu2 O4 C8 C6 177.2(7) . . . . ?
Cu1 O3 C8 O4 10.3(16) . . . . ?
Cu1 O3 C8 C6 -176.2(7) . . . . ?
C7 C6 C8 O4 -173.0(11) . . . . ?
C5 C6 C8 O4 5.2(17) . . . . ?
C7 C6 C8 O3 13.1(16) . . . . ?
C5 C6 C8 O3 -168.8(11) . . . . ?
Cu1 O1_1 C1_1 O2_1 -5.7(17) . . . . ?
Cu1 O1_1 C1_1 C2_1 177.9(7) . . . . ?
Cu2 O2_1 C1_1 O1_1 6.9(17) . . . . ?
Cu2 O2_1 C1_1 C2_1 -176.5(7) . . . . ?
O1_1 C1_1 C2_1 C3_1 171.3(13) . . . . ?
O2_1 C1_1 C2_1 C3_1 -5.5(18) . . . . ?
O1_1 C1_1 C2_1 C7_1 -13.7(17) . . . . ?
O2_1 C1_1 C2_1 C7_1 169.4(11) . . . . ?
C7_1 C2_1 C3_1 C4_1 -2(3) . . . . ?
C1_1 C2_1 C3_1 C4_1 172.8(16) . . . . ?
C2_1 C3_1 C4_1 O5_1 -175.5(18) . . . . ?
C2_1 C3_1 C4_1 C5_1 2(3) . . . . ?
C3_1 C4_1 C5_1 C6_1 0(3) . . . . ?
O5_1 C4_1 C5_1 C6_1 177.7(17) . . . . ?
C4_1 C5_1 C6_1 C7_1 -2(2) . . . . ?
C4_1 C5_1 C6_1 C8_1 177.5(16) . . . . ?
C5_1 C6_1 C7_1 C2_1 3(2) . . . . ?
C8_1 C6_1 C7_1 C2_1 -177.1(13) . . . . ?
C3_1 C2_1 C7_1 C6_1 0(2) . . . . ?
C1_1 C2_1 C7_1 C6_1 -175.4(12) . . . . ?
Cu3 O3_1 C8_1 O4_1 2(2) . . . . ?
Cu3 O3_1 C8_1 C6_1 -173.9(9) . . . . ?
Cu4 O4_1 C8_1 O3_1 -4(2) . . . . ?
Cu4 O4_1 C8_1 C6_1 172.4(9) . . . . ?
C7_1 C6_1 C8_1 O3_1 2(2) . . . . ?
C5_1 C6_1 C8_1 O3_1 -177.3(14) . . . . ?
C7_1 C6_1 C8_1 O4_1 -174.4(13) . . . . ?
C5_1 C6_1 C8_1 O4_1 6(2) . . . . ?
Cu4 O1_2 C1_2 O0_2 9.3(17) . . . . ?
Cu4 O1_2 C1_2 C2_2 -175.6(7) . . . . ?
Cu3 O0_2 C1_2 O1_2 -9.5(17) . . . . ?
Cu3 O0_2 C1_2 C2_2 175.3(7) . . . . ?
O1_2 C1_2 C2_2 C3_2 -0.7(17) . . . . ?
O0_2 C1_2 C2_2 C3_2 175.2(11) . . . . ?
O1_2 C1_2 C2_2 C5_2 175.7(12) . . . . ?
O0_2 C1_2 C2_2 C5_2 -8.4(17) . . . . ?
C5_2 C2_2 C3_2 C4_2 1(2) . . . . ?
C1_2 C2_2 C3_2 C4_2 177.7(14) . . . . ?
C2_2 C3_2 C4_2 C3_2 -5(3) . . . 6_565 ?
C2_2 C3_2 C4_2 O2_2 -177.4(14) . . . . ?
C3_2 C2_2 C5_2 C2_2 2(2) . . . 6_565 ?
C1_2 C2_2 C5_2 C2_2 -174.7(9) . . . 6_565 ?
Cu4 O2_3 C1_3 O1_3 -8.4(19) . . . . ?
Cu4 O2_3 C1_3 C2_3 173.5(8) . . . . ?
Cu3 O1_3 C1_3 O2_3 8.0(18) . . . . ?
Cu3 O1_3 C1_3 C2_3 -173.8(7) . . . . ?
O2_3 C1_3 C2_3 C7_3 -174.4(11) . . . . ?
O1_3 C1_3 C2_3 C7_3 7.3(17) . . . . ?
O2_3 C1_3 C2_3 C3_3 2.4(17) . . . . ?
O1_3 C1_3 C2_3 C3_3 -175.9(10) . . . . ?
C7_3 C2_3 C3_3 C4_3 0.1(18) . . . . ?
C1_3 C2_3 C3_3 C4_3 -176.7(11) . . . . ?
C9_3 O5_3 C4_3 C5_3 -19(2) . . . . ?
C9_3 O5_3 C4_3 C3_3 163.2(12) . . . . ?
C2_3 C3_3 C4_3 C5_3 3.5(19) . . . . ?
C2_3 C3_3 C4_3 O5_3 -178.9(11) . . . . ?
O5_3 C4_3 C5_3 C6_3 178.0(11) . . . . ?
C3_3 C4_3 C5_3 C6_3 -4.6(18) . . . . ?
C4_3 C5_3 C6_3 C7_3 2.1(16) . . . . ?
C4_3 C5_3 C6_3 C8_3 178.8(10) . . . . ?
C5_3 C6_3 C7_3 C2_3 1.5(16) . . . . ?
C8_3 C6_3 C7_3 C2_3 -175.3(9) . . . . ?
C3_3 C2_3 C7_3 C6_3 -2.6(17) . . . . ?
C1_3 C2_3 C7_3 C6_3 174.0(10) . . . . ?
Cu5 O3_3 C8_3 O4_3 -11.0(14) . . . . ?
Cu5 O3_3 C8_3 C6_3 176.4(5) . . . . ?
Cu6 O4_3 C8_3 O3_3 9.8(13) . . . . ?
Cu6 O4_3 C8_3 C6_3 -177.8(6) . . . . ?
C7_3 C6_3 C8_3 O3_3 -6.5(13) . . . . ?
C5_3 C6_3 C8_3 O3_3 176.8(9) . . . . ?
C7_3 C6_3 C8_3 O4_3 180.0(9) . . . . ?
C5_3 C6_3 C8_3 O4_3 3.2(13) . . . . ?
C4_3 O5_3 C9_3 C10_3 -155.3(13) . . . . ?
Cu5 O1_4 C1_4 O2_4 4.6(15) . . . . ?
Cu5 O1_4 C1_4 C2_4 -179.1(7) . . . . ?
Cu6 O2_4 C1_4 O1_4 -5.7(16) . . . . ?
Cu6 O2_4 C1_4 C2_4 178.0(7) . . . . ?
O1_4 C1_4 C2_4 C5_4 13.3(16) . . . . ?
O2_4 C1_4 C2_4 C5_4 -169.9(11) . . . . ?
O1_4 C1_4 C2_4 C3_4 -169.5(10) . . . . ?
O2_4 C1_4 C2_4 C3_4 7.3(16) . . . . ?
C5_4 C2_4 C3_4 C4_4 0(2) . . . . ?
C1_4 C2_4 C3_4 C4_4 -176.8(14) . . . . ?
C2_4 C3_4 C4_4 C3_4 1(3) . . . 6_565 ?
C2_4 C3_4 C4_4 O3_4 -179.5(16) . . . . ?
C3_4 C2_4 C5_4 C2_4 -2(2) . . . 6_565 ?
C1_4 C2_4 C5_4 C2_4 175.5(9) . . . 6_565 ?
Cu5 O1_5 C1_5 O2_5 7.1(15) . . . . ?
Cu5 O1_5 C1_5 C2_5 -176.4(6) . . . . ?
Cu6 O2_5 C1_5 O1_5 -8.4(15) . . . . ?
Cu6 O2_5 C1_5 C2_5 175.2(7) . . . . ?
O1_5 C1_5 C2_5 C7_5 3.7(14) . . . . ?
O2_5 C1_5 C2_5 C7_5 -179.4(9) . . . . ?
O1_5 C1_5 C2_5 C3_5 -176.2(10) . . . . ?
O2_5 C1_5 C2_5 C3_5 0.7(15) . . . . ?
C7_5 C2_5 C3_5 C4_5 -0.4(17) . . . . ?
C1_5 C2_5 C3_5 C4_5 179.5(10) . . . . ?
C2_5 C3_5 C4_5 O5_5 -175.2(11) . . . . ?
C2_5 C3_5 C4_5 C5_5 4.9(17) . . . . ?
C9_5 O5_5 C4_5 C3_5 12.8(17) . . . . ?
C9_5 O5_5 C4_5 C5_5 -167.3(10) . . . . ?
C3_5 C4_5 C5_5 C6_5 -5.3(17) . . . . ?
O5_5 C4_5 C5_5 C6_5 174.7(11) . . . . ?
C4_5 C5_5 C6_5 C7_5 1.2(18) . . . . ?
C4_5 C5_5 C6_5 C8_5 176.3(10) . . . . ?
C5_5 C6_5 C7_5 C2_5 3.5(18) . . . . ?
C8_5 C6_5 C7_5 C2_5 -171.6(10) . . . . ?
C3_5 C2_5 C7_5 C6_5 -3.9(16) . . . . ?
C1_5 C2_5 C7_5 C6_5 176.2(10) . . . . ?
Cu8 O4_5 C8_5 O3_5 9.9(18) . . . . ?
Cu8 O4_5 C8_5 C6_5 -172.5(7) . . . . ?
Cu7 O3_5 C8_5 O4_5 -8.5(18) . . . . ?
Cu7 O3_5 C8_5 C6_5 173.9(7) . . . . ?
C5_5 C6_5 C8_5 O4_5 -1.8(17) . . . . ?
C7_5 C6_5 C8_5 O4_5 173.4(11) . . . . ?
C5_5 C6_5 C8_5 O3_5 176.1(11) . . . . ?
C7_5 C6_5 C8_5 O3_5 -8.7(17) . . . . ?
C4_5 O5_5 C9_5 C10_5 166.1(11) . . . . ?
Cu7 O1_6 C1_6 O2_6 5.8(15) . . . . ?
Cu7 O1_6 C1_6 C2_6 -177.0(6) . . . . ?
Cu8 O2_6 C1_6 O1_6 -6.3(15) . . . . ?
Cu8 O2_6 C1_6 C2_6 176.5(6) . . . . ?
O1_6 C1_6 C2_6 C3_6 -175.0(10) . . . . ?
O2_6 C1_6 C2_6 C3_6 2.6(15) . . . . ?
O1_6 C1_6 C2_6 C7_6 7.3(15) . . . . ?
O2_6 C1_6 C2_6 C7_6 -175.2(10) . . . . ?
C7_6 C2_6 C3_6 C4_6 0(2) . . . . ?
C1_6 C2_6 C3_6 C4_6 -177.6(13) . . . . ?
C2_6 C3_6 C4_6 O5_6 179.6(13) . . . . ?
C2_6 C3_6 C4_6 C5_6 -1(2) . . . . ?
C3_6 C4_6 C5_6 C6_6 0(2) . . . . ?
O5_6 C4_6 C5_6 C6_6 180.0(13) . . . . ?
C4_6 C5_6 C6_6 C7_6 1(2) . . . . ?
C4_6 C5_6 C6_6 C8_6 176.6(12) . . . . ?
C5_6 C6_6 C7_6 C2_6 -1.3(18) . . . . ?
C8_6 C6_6 C7_6 C2_6 -177.3(10) . . . . ?
C3_6 C2_6 C7_6 C6_6 0.9(17) . . . . ?
C1_6 C2_6 C7_6 C6_6 178.7(9) . . . . ?
Cu3 O3_6 C8_6 O4_6 -7.0(15) . . . . ?
Cu3 O3_6 C8_6 C6_6 175.7(7) . . . . ?
Cu4 O4_6 C8_6 O3_6 6.7(15) . . . . ?
Cu4 O4_6 C8_6 C6_6 -176.0(7) . . . . ?
C7_6 C6_6 C8_6 O3_6 -7.4(16) . . . . ?
C5_6 C6_6 C8_6 O3_6 176.5(10) . . . . ?
C7_6 C6_6 C8_6 O4_6 175.1(10) . . . . ?
C5_6 C6_6 C8_6 O4_6 -1.1(16) . . . . ?
Cu6 O6_7 C1_7 N1_7 -175.9(15) . . . . ?
C3_7 N1_7 C1_7 O6_7 -10(3) . . . . ?
C2_7 N1_7 C1_7 O6_7 -159(2) . . . . ?
